data_7158604
loop_
_publ_author_name
'Chernykh, Anton V.'
'Chernykh, Alla V.'
'Radchenko, Dmytro S.'
'Chheda, Pratik Rajesh'
'Rusanov, Eduard B.'
'Grygorenko, Oleksandr O.'
'Spies, M. Ashley'
'Volochnyuk, Dmitriy M.'
'Komarov, Igor V.'

_publ_section_title
;
 A stereochemical journey around spirocyclic glutamic acid analogs
;
_journal_name_full 'Organic &amp; Biomolecular Chemistry'
_journal_paper_doi 10.1039/D2OB00146B
_journal_year 2022
_chemical_absolute_configuration ad
_chemical_formula_moiety 'C16 H26 N2 O3 S'
_chemical_formula_sum 'C16 H26 N2 O3 S'
_chemical_formula_weight 326.45
_space_group_crystal_system trigonal
_space_group_IT_number 145
_space_group_name_Hall 'P 32'
_space_group_name_H-M_alt 'P 32'
_atom_sites_solution_hydrogens mixed
_audit_creation_method SHELXL-2016/4
_audit_update_record
;
2021-09-08 deposited with the CCDC.	2022-03-03 downloaded from the CCDC.
;
_cell_angle_alpha 90
_cell_angle_beta 90
_cell_angle_gamma 120
_cell_formula_units_Z 3
_cell_length_a 9.6924(9)
_cell_length_b 9.6924(9)
_cell_length_c 16.293(4)
_cell_measurement_reflns_used 848
_cell_measurement_temperature 173(2)
_cell_measurement_theta_max 22.45
_cell_measurement_theta_min 2.73
_cell_volume 1325.5(4)
_computing_cell_refinement 'Bruker SMART'
_computing_data_collection 'Bruker SMART'
_computing_data_reduction 'Bruker SAINT'
_computing_molecular_graphics 'Bruker SHELXTL'
_computing_publication_material 'Bruker SHELXTL'
_computing_structure_refinement 'SHELXL-2016/4 (Sheldrick, 2016)'
_computing_structure_solution 'Bruker SHELXTL'
_diffrn_ambient_temperature 173(2)
_diffrn_measured_fraction_theta_full 0.935
_diffrn_measured_fraction_theta_max 0.937
_diffrn_measurement_device_type 'CCD area detector'
_diffrn_measurement_method 'omega scans'
_diffrn_radiation_monochromator graphite
_diffrn_radiation_source 'sealed tube'
_diffrn_radiation_type MoK\a
_diffrn_radiation_wavelength 0.71073
_diffrn_reflns_av_R_equivalents 0.0529
_diffrn_reflns_av_unetI/netI 0.0639
_diffrn_reflns_Laue_measured_fraction_full 0.935
_diffrn_reflns_Laue_measured_fraction_max 0.937
_diffrn_reflns_limit_h_max 11
_diffrn_reflns_limit_h_min -11
_diffrn_reflns_limit_k_max 10
_diffrn_reflns_limit_k_min -9
_diffrn_reflns_limit_l_max 19
_diffrn_reflns_limit_l_min -19
_diffrn_reflns_number 7786
_diffrn_reflns_point_group_measured_fraction_full 0.887
_diffrn_reflns_point_group_measured_fraction_max 0.886
_diffrn_reflns_theta_full 25.242
_diffrn_reflns_theta_max 25.482
_diffrn_reflns_theta_min 2.426
_exptl_absorpt_coefficient_mu 0.197
_exptl_absorpt_correction_T_max 0.99
_exptl_absorpt_correction_T_min 0.63
_exptl_absorpt_correction_type numerical
_exptl_absorpt_process_details SADABS
_exptl_crystal_colour colourless
_exptl_crystal_density_diffrn 1.227
_exptl_crystal_description plate
_exptl_crystal_F_000 528
_exptl_crystal_size_max 0.500
_exptl_crystal_size_mid 0.360
_exptl_crystal_size_min 0.070
_refine_diff_density_max 0.552
_refine_diff_density_min -0.453
_refine_diff_density_rms 0.122
_refine_ls_abs_structure_details
;
 Flack x determined using 961 quotients [(I+)-(I-)]/[(I+)+(I-)]
 (Parsons, Flack and Wagner, Acta Cryst. B69 (2013) 249-259).
;
_refine_ls_abs_structure_Flack 0.06(5)
_refine_ls_extinction_method none
_refine_ls_goodness_of_fit_ref 1.084
_refine_ls_hydrogen_treatment mixed
_refine_ls_matrix_type full
_refine_ls_number_parameters 206
_refine_ls_number_reflns 2911
_refine_ls_number_restraints 1
_refine_ls_restrained_S_all 1.084
_refine_ls_R_factor_all 0.0891
_refine_ls_R_factor_gt 0.0781
_refine_ls_shift/su_max 0.019
_refine_ls_shift/su_mean 0.004
_refine_ls_structure_factor_coef Fsqd
_refine_ls_weighting_details 'w=1/[\s^2^(Fo^2^)+(0.1787P)^2^+3.8763P] where P=(Fo^2^+2Fc^2^)/3'
_refine_ls_weighting_scheme calc
_refine_ls_wR_factor_gt 0.2876
_refine_ls_wR_factor_ref 0.2967
_reflns_Friedel_coverage 0.891
_reflns_Friedel_fraction_full 0.838
_reflns_Friedel_fraction_max 0.835
_reflns_number_gt 2449
_reflns_number_total 2911
_reflns_threshold_expression 'I > 2\s(I)'
_cod_data_source_file d2ob00146b2.cif
_cod_data_source_block xray39[59]
_cod_database_code 7158604
_shelx_shelxl_version_number 2016/4
_shelx_space_group_comment
;
The symmetry employed for this shelxl refinement is uniquely defined
by the following loop, which should always be used as a source of
symmetry information in preference to the above space-group names.
They are only intended as comments.
;
_shelx_estimated_absorpt_t_min 0.908
_shelx_estimated_absorpt_t_max 0.986

loop_
_space_group_symop_operation_xyz
'x, y, z'
'-y, x-y, z+2/3'
'-x+y, -x, z+1/3'

loop_
_atom_site_label
_atom_site_type_symbol
_atom_site_fract_x
_atom_site_fract_y
_atom_site_fract_z
_atom_site_U_iso_or_equiv
_atom_site_adp_type
_atom_site_occupancy
_atom_site_site_symmetry_order
_atom_site_calc_flag
_atom_site_refinement_flags_posn
_atom_site_refinement_flags_adp
_atom_site_refinement_flags_occupancy
_atom_site_disorder_assembly
_atom_site_disorder_group
S1 S -0.0175(4) 0.0635(3) 0.28499(16) 0.0321(7) Uani 1 1 d . . . . .
O1 O -0.0689(13) 0.0035(12) 0.3690(6) 0.049(3) Uani 1 1 d . . . . .
O2 O 0.1938(11) 0.6025(12) 0.5237(5) 0.041(2) Uani 1 1 d . . . . .
O3 O 0.2818(10) 0.5207(11) 0.4170(4) 0.0333(19) Uani 1 1 d . . . . .
N1 N 0.0526(12) 0.2606(12) 0.2800(6) 0.029(2) Uani 1 1 d . . . . .
N2 N -0.3324(15) 0.1452(17) 0.2240(7) 0.054(3) Uani 1 1 d . . . . .
C1 C -0.0570(14) 0.3160(14) 0.2952(6) 0.027(2) Uani 1 1 d . . . . .
C2 C 0.0092(14) 0.4967(14) 0.2765(6) 0.029(2) Uani 1 1 d . . . . .
H2A H 0.126972 0.560707 0.276277 0.035 Uiso 1 1 calc R U . . .
H2B H -0.035766 0.516125 0.226183 0.035 Uiso 1 1 calc R U . . .
C3 C -0.0669(16) 0.5129(15) 0.3562(7) 0.032(2) Uani 1 1 d . . . . .
H3A H 0.007062 0.604115 0.390855 0.038 Uiso 1 1 calc R U . . .
H3B H -0.167946 0.512935 0.347395 0.038 Uiso 1 1 calc R U . . .
C4 C -0.0903(15) 0.3524(15) 0.3857(6) 0.031(3) Uani 1 1 d . . . . .
C5 C -0.2324(15) 0.2434(18) 0.4389(7) 0.039(3) Uani 1 1 d . . . . .
H5A H -0.274165 0.128603 0.428578 0.047 Uiso 1 1 calc R U . . .
H5B H -0.319199 0.269124 0.437822 0.047 Uiso 1 1 calc R U . . .
C6 C -0.1256(16) 0.3068(17) 0.5150(7) 0.041(3) Uani 1 1 d . . . . .
H6A H -0.143530 0.223804 0.555868 0.049 Uiso 1 1 calc R U . . .
H6B H -0.124901 0.399219 0.541241 0.049 Uiso 1 1 calc R U . . .
C7 C 0.0172(15) 0.3517(14) 0.4568(6) 0.030(2) Uani 1 1 d . . . . .
H7 H 0.038137 0.261054 0.450621 0.036 Uiso 1 1 calc R U . . .
C8 C 0.1700(14) 0.5062(14) 0.4717(6) 0.027(2) Uani 1 1 d . . . . .
C9 C 0.4397(16) 0.6673(17) 0.4220(7) 0.040(3) Uani 1 1 d . . . . .
H9 H 0.467564 0.697699 0.480889 0.048 Uiso 1 1 calc R U . . .
C10 C 0.431(2) 0.7982(19) 0.3778(10) 0.056(4) Uani 1 1 d . . . . .
H10A H 0.535342 0.896066 0.380654 0.084 Uiso 1 1 calc R U . . .
H10B H 0.403118 0.768005 0.320245 0.084 Uiso 1 1 calc R U . . .
H10C H 0.350524 0.816357 0.403561 0.084 Uiso 1 1 calc R U . . .
C11 C 0.5538(17) 0.625(2) 0.3861(8) 0.049(4) Uani 1 1 d . . . . .
H11A H 0.661394 0.717834 0.387654 0.074 Uiso 1 1 calc R U . . .
H11B H 0.551600 0.537784 0.417739 0.074 Uiso 1 1 calc R U . . .
H11C H 0.524014 0.590812 0.329051 0.074 Uiso 1 1 calc R U . . .
C12 C -0.2156(14) 0.2141(15) 0.2537(7) 0.031(3) Uani 1 1 d . . . . .
C13 C 0.1750(16) 0.0749(15) 0.2706(7) 0.032(2) Uani 1 1 d . . . . .
C14 C 0.137(2) -0.0986(19) 0.2609(10) 0.057(4) Uani 1 1 d . . . . .
H14A H 0.056696 -0.150879 0.217821 0.086 Uiso 1 1 calc R U . . .
H14B H 0.095523 -0.155466 0.312919 0.086 Uiso 1 1 calc R U . . .
H14C H 0.234075 -0.099992 0.245948 0.086 Uiso 1 1 calc R U . . .
C15 C 0.2557(18) 0.1674(17) 0.1923(8) 0.043(3) Uani 1 1 d . . . . .
H15A H 0.352704 0.162281 0.182198 0.065 Uiso 1 1 calc R U . . .
H15B H 0.283445 0.278904 0.198887 0.065 Uiso 1 1 calc R U . . .
H15C H 0.182743 0.120395 0.145818 0.065 Uiso 1 1 calc R U . . .
C16 C 0.2804(19) 0.150(2) 0.3461(10) 0.050(4) Uani 1 1 d . . . . .
H16A H 0.220126 0.097400 0.395823 0.075 Uiso 1 1 calc R U . . .
H16B H 0.314275 0.263800 0.348324 0.075 Uiso 1 1 calc R U . . .
H16C H 0.374443 0.137514 0.342517 0.075 Uiso 1 1 calc R U . . .
H1N H 0.149(14) 0.344(14) 0.296(6) 0.01(2) Uiso 1 1 d . . . . .

loop_
_atom_site_aniso_label
_atom_site_aniso_U_11
_atom_site_aniso_U_22
_atom_site_aniso_U_33
_atom_site_aniso_U_23
_atom_site_aniso_U_13
_atom_site_aniso_U_12
S1 0.0295(16) 0.0229(14) 0.0376(14) -0.0008(11) 0.0025(12) 0.0085(12)
O1 0.058(6) 0.040(6) 0.047(5) 0.017(4) 0.019(4) 0.023(5)
O2 0.037(5) 0.042(5) 0.033(4) -0.007(4) 0.001(4) 0.010(4)
O3 0.023(4) 0.040(5) 0.025(4) -0.006(3) 0.001(3) 0.007(4)
N1 0.020(5) 0.023(5) 0.031(5) 0.002(4) 0.002(4) 0.001(4)
N2 0.035(7) 0.064(9) 0.048(6) -0.010(6) -0.018(5) 0.013(6)
C1 0.026(6) 0.027(6) 0.022(5) 0.001(4) 0.000(4) 0.008(5)
C2 0.026(6) 0.026(6) 0.030(5) 0.001(4) -0.006(4) 0.008(5)
C3 0.038(7) 0.030(6) 0.030(5) -0.003(4) -0.005(5) 0.019(5)
C4 0.034(6) 0.038(7) 0.025(5) 0.000(4) 0.003(4) 0.021(6)
C5 0.026(7) 0.050(8) 0.031(6) -0.003(5) 0.003(5) 0.011(6)
C6 0.042(8) 0.045(8) 0.022(5) 0.001(5) 0.002(5) 0.011(6)
C7 0.043(7) 0.026(6) 0.023(5) 0.002(4) 0.004(4) 0.019(6)
C8 0.028(6) 0.037(6) 0.021(4) -0.001(4) -0.003(4) 0.020(5)
C9 0.029(7) 0.042(7) 0.029(5) -0.005(5) -0.003(5) 0.002(6)
C10 0.054(10) 0.037(8) 0.059(9) -0.009(7) -0.005(7) 0.011(7)
C11 0.029(7) 0.064(10) 0.040(7) 0.003(6) 0.000(5) 0.012(6)
C12 0.028(7) 0.033(6) 0.030(5) -0.004(5) -0.006(5) 0.014(5)
C13 0.035(6) 0.025(6) 0.038(6) -0.003(4) -0.001(5) 0.016(5)
C14 0.088(13) 0.035(8) 0.064(9) 0.000(7) 0.009(8) 0.042(9)
C15 0.051(8) 0.039(7) 0.043(7) 0.002(5) 0.018(6) 0.025(7)
C16 0.044(8) 0.064(10) 0.056(8) -0.016(7) -0.019(7) 0.039(8)

loop_
_atom_type_symbol
_atom_type_description
_atom_type_scat_dispersion_real
_atom_type_scat_dispersion_imag
_atom_type_scat_source
C C 0.0033 0.0016 'International Tables Vol C Tables 4.2.6.8 and 6.1.1.4'
H H 0.0000 0.0000 'International Tables Vol C Tables 4.2.6.8 and 6.1.1.4'
N N 0.0061 0.0033 'International Tables Vol C Tables 4.2.6.8 and 6.1.1.4'
O O 0.0106 0.0060 'International Tables Vol C Tables 4.2.6.8 and 6.1.1.4'
S S 0.1246 0.1234 'International Tables Vol C Tables 4.2.6.8 and 6.1.1.4'

loop_
_geom_angle_atom_site_label_1
_geom_angle_atom_site_label_2
_geom_angle_atom_site_label_3
_geom_angle
_geom_angle_site_symmetry_1
_geom_angle_site_symmetry_3
_geom_angle_publ_flag
O1 S1 N1 111.0(5) . . ?
O1 S1 C13 106.0(6) . . ?
N1 S1 C13 96.0(5) . . ?
C8 O3 C9 116.9(9) . . ?
C1 N1 S1 117.7(8) . . ?
N1 C1 C12 112.4(10) . . ?
N1 C1 C2 114.9(9) . . ?
C12 C1 C2 111.0(9) . . ?
N1 C1 C4 121.1(9) . . ?
C12 C1 C4 107.9(9) . . ?
C2 C1 C4 86.9(8) . . ?
C3 C2 C1 90.1(8) . . ?
C4 C3 C2 89.8(9) . . ?
C5 C4 C3 120.5(11) . . ?
C5 C4 C7 87.0(9) . . ?
C3 C4 C7 118.5(10) . . ?
C5 C4 C1 126.2(11) . . ?
C3 C4 C1 89.5(9) . . ?
C7 C4 C1 118.5(10) . . ?
C4 C5 C6 89.3(9) . . ?
C5 C6 C7 87.0(9) . . ?
C8 C7 C6 118.3(10) . . ?
C8 C7 C4 116.2(9) . . ?
C6 C7 C4 87.2(9) . . ?
O2 C8 O3 123.6(11) . . ?
O2 C8 C7 126.9(11) . . ?
O3 C8 C7 109.5(9) . . ?
O3 C9 C11 105.6(12) . . ?
O3 C9 C10 108.6(11) . . ?
C11 C9 C10 114.2(12) . . ?
N2 C12 C1 176.8(15) . . ?
C15 C13 C16 111.5(12) . . ?
C15 C13 C14 109.2(11) . . ?
C16 C13 C14 109.9(12) . . ?
C15 C13 S1 110.5(9) . . ?
C16 C13 S1 110.1(9) . . ?
C14 C13 S1 105.5(10) . . ?

loop_
_geom_bond_atom_site_label_1
_geom_bond_atom_site_label_2
_geom_bond_distance
_geom_bond_site_symmetry_2
_geom_bond_publ_flag
S1 O1 1.474(9) . ?
S1 N1 1.679(10) . ?
S1 C13 1.828(13) . ?
O2 C8 1.194(14) . ?
O3 C8 1.356(14) . ?
O3 C9 1.481(15) . ?
N1 C1 1.431(16) . ?
N2 C12 1.098(17) . ?
C1 C12 1.509(16) . ?
C1 C2 1.565(16) . ?
C1 C4 1.586(14) . ?
C2 C3 1.540(16) . ?
C3 C4 1.532(17) . ?
C4 C5 1.521(16) . ?
C4 C7 1.561(16) . ?
C5 C6 1.532(16) . ?
C6 C7 1.550(17) . ?
C7 C8 1.509(17) . ?
C9 C11 1.48(2) . ?
C9 C10 1.50(2) . ?
C13 C15 1.530(18) . ?
C13 C16 1.531(18) . ?
C13 C14 1.539(18) . ?
